data_1577386
loop_
_publ_author_name
'Duy Tuan Doan'
'Thi Linh Giang Hoang'
'Thi Thom Nguyen'
'Thierry Maris'
'Phuong Nguyen-Triv'

_publ_section_title
;
 Functional organic ligands tailored by carboxylic acid and
 diaminotriazinyl for metal-organic framework preparations
;
_journal_name_full 'J Mol. Struct'
_journal_page_first 144349
_journal_paper_doi 10.1016/j.molstruc.2025.144349
_journal_volume 1352
_journal_year 2026
_chemical_formula_moiety 'C9 H10 N6 O2, 2(N O3)'
_chemical_formula_sum 'C9 H10 N8 O8'
_chemical_formula_weight 358.25
_chemical_name_systematic
;
2,6-diamino-4-(4-carboxypyridin-1-ium-2-yl)-1,3,5-triazin-1-ium dinitrate
;
_space_group_crystal_system triclinic
_space_group_IT_number 2
_space_group_name_Hall '-P 1'
_space_group_name_H-M_alt 'P -1'
_atom_sites_solution_hydrogens mixed
_atom_sites_solution_primary dual
_audit_creation_date 2023-02-23
_audit_creation_method
;
Olex2 1.3
(compiled 2020.11.12 svn.r5f609507 for OlexSys, GUI svn.r6408)
;
_cell_angle_alpha 65.665(6)
_cell_angle_beta 69.956(6)
_cell_angle_gamma 80.086(6)
_cell_formula_units_Z 2
_cell_length_a 8.1019(6)
_cell_length_b 9.4830(6)
_cell_length_c 10.3133(6)
_cell_measurement_reflns_used 2181
_cell_measurement_temperature 293.0
_cell_measurement_theta_max 71.6740
_cell_measurement_theta_min 4.9390
_cell_volume 677.80(9)
_computing_cell_refinement 'CrysAlisPro 1.171.41.113a (Rigaku OD, 2021)'
_computing_data_collection 'CrysAlisPro 1.171.41.113a (Rigaku OD, 2021)'
_computing_data_reduction 'CrysAlisPro 1.171.41.113a (Rigaku OD, 2021)'
_computing_molecular_graphics 'Olex2 1.3 (Dolomanov et al., 2009)'
_computing_publication_material 'Olex2 1.3 (Dolomanov et al., 2009)'
_computing_structure_refinement 'SHELXL 2018/3 (Sheldrick, 2015)'
_computing_structure_solution 'SHELXT 2018/2 (Sheldrick, 2018)'
_diffrn_ambient_temperature 293.0
_diffrn_detector 'CCD plate'
_diffrn_detector_area_resol_mean 8.0715
_diffrn_detector_type EosS2
_diffrn_measured_fraction_theta_full 0.999
_diffrn_measured_fraction_theta_max 0.972
_diffrn_measurement_device 'four-circle diffractometer'
_diffrn_measurement_device_type 'New Gemini, Dual, Cu at home/near, EosS2'
_diffrn_measurement_method '\w scans'
_diffrn_orient_matrix_type 'CrysAlisPro convention (1999,Acta A55,543-557)'
_diffrn_orient_matrix_UB_11 0.0727373000
_diffrn_orient_matrix_UB_12 0.1306256000
_diffrn_orient_matrix_UB_13 -0.1529247000
_diffrn_orient_matrix_UB_21 -0.1750639000
_diffrn_orient_matrix_UB_22 0.0124968000
_diffrn_orient_matrix_UB_23 -0.0324973000
_diffrn_orient_matrix_UB_31 -0.0713085000
_diffrn_orient_matrix_UB_32 0.1208790000
_diffrn_orient_matrix_UB_33 0.0717514000
_diffrn_radiation_monochromator graphite
_diffrn_radiation_probe x-ray
_diffrn_radiation_type 'Cu K\a'
_diffrn_radiation_wavelength 1.54184
_diffrn_reflns_av_R_equivalents 0.0213
_diffrn_reflns_av_unetI/netI 0.0389
_diffrn_reflns_Laue_measured_fraction_full 0.999
_diffrn_reflns_Laue_measured_fraction_max 0.972
_diffrn_reflns_limit_h_max 9
_diffrn_reflns_limit_h_min -9
_diffrn_reflns_limit_k_max 11
_diffrn_reflns_limit_k_min -10
_diffrn_reflns_limit_l_max 12
_diffrn_reflns_limit_l_min -12
_diffrn_reflns_number 4378
_diffrn_reflns_point_group_measured_fraction_full 0.999
_diffrn_reflns_point_group_measured_fraction_max 0.972
_diffrn_reflns_theta_full 67.684
_diffrn_reflns_theta_max 71.908
_diffrn_reflns_theta_min 4.938
_diffrn_source 'fine-focus sealed X-ray tube'
_diffrn_source_type 'Enhance (Cu) X-ray Source'
_exptl_absorpt_coefficient_mu 1.367
_exptl_crystal_colour 'clear light colourless'
_exptl_crystal_colour_lustre clear
_exptl_crystal_colour_modifier light
_exptl_crystal_colour_primary colourless
_exptl_crystal_density_diffrn 1.755
_exptl_crystal_description plate
_exptl_crystal_F_000 368
_exptl_crystal_size_max 0.1
_exptl_crystal_size_mid 0.07
_exptl_crystal_size_min 0.06
_refine_diff_density_max 0.217
_refine_diff_density_min -0.263
_refine_diff_density_rms 0.069
_refine_ls_extinction_coef .
_refine_ls_extinction_method none
_refine_ls_goodness_of_fit_ref 1.062
_refine_ls_hydrogen_treatment mixed
_refine_ls_matrix_type full
_refine_ls_number_parameters 235
_refine_ls_number_reflns 2575
_refine_ls_number_restraints 0
_refine_ls_restrained_S_all 1.062
_refine_ls_R_factor_all 0.0496
_refine_ls_R_factor_gt 0.0412
_refine_ls_shift/su_max 0.001
_refine_ls_shift/su_mean 0.000
_refine_ls_structure_factor_coef Fsqd
_refine_ls_weighting_details 'w=1/[\s^2^(Fo^2^)+(0.0489P)^2^+0.1230P] where P=(Fo^2^+2Fc^2^)/3'
_refine_ls_weighting_scheme calc
_refine_ls_wR_factor_gt 0.1046
_refine_ls_wR_factor_ref 0.1095
_reflns_Friedel_coverage 0.000
_reflns_Friedel_fraction_full .
_reflns_Friedel_fraction_max .
_reflns_number_gt 2192
_reflns_number_total 2575
_reflns_threshold_expression 'I > 2\s(I)'
_cod_data_source_file 4-TD-04.cif
_cod_data_source_block td-04
_cod_database_code 1577386

loop_
_space_group_symop_id
_space_group_symop_operation_xyz
1 'x, y, z'
2 '-x, -y, -z'

loop_
_atom_site_label
_atom_site_type_symbol
_atom_site_fract_x
_atom_site_fract_y
_atom_site_fract_z
_atom_site_U_iso_or_equiv
_atom_site_adp_type
_atom_site_occupancy
_atom_site_site_symmetry_order
_atom_site_calc_flag
_atom_site_refinement_flags_posn
_atom_site_refinement_flags_adp
_atom_site_refinement_flags_occupancy
_atom_site_disorder_assembly
_atom_site_disorder_group
O1 O 1.37552(19) 0.89386(19) 0.28983(16) 0.0483(4) Uani 1 1 d . . . . .
O2 O 1.1148(2) 0.9165(2) 0.4295(3) 0.0756(7) Uani 1 1 d . . . . .
O3 O 1.2152(2) 0.69337(16) 0.42157(19) 0.0492(4) Uani 1 1 d . . . . .
N1 N 1.2351(2) 0.83498(18) 0.38016(18) 0.0365(4) Uani 1 1 d . . . . .
O4 O 1.0524(2) 0.83332(19) 0.15312(18) 0.0543(4) Uani 1 1 d . . . . .
O5 O 0.95202(18) 0.62843(16) 0.36142(16) 0.0404(3) Uani 1 1 d . . . . .
H5 H 1.032619 0.645245 0.383592 0.061 Uiso 1 1 calc R U . . .
N2 N 0.5342(2) 0.69171(17) 0.08955(17) 0.0314(3) Uani 1 1 d . . . . .
N3 N 0.3235(2) 0.46060(17) 0.21655(17) 0.0324(3) Uani 1 1 d . . . . .
N4 N 0.46230(19) 0.33396(17) 0.40762(16) 0.0302(3) Uani 1 1 d . . . . .
N5 N 0.2335(2) 0.21795(19) 0.40000(18) 0.0363(4) Uani 1 1 d . . . . .
N6 N 0.1015(2) 0.3436(2) 0.21401(19) 0.0415(4) Uani 1 1 d . . . . .
H6A H 0.092844 0.421492 0.135005 0.050 Uiso 1 1 calc R U . . .
H6B H 0.033332 0.267177 0.252001 0.050 Uiso 1 1 calc R U . . .
N7 N 0.3602(2) 0.10063(18) 0.58898(18) 0.0390(4) Uani 1 1 d . . . . .
H7A H 0.435096 0.099092 0.631826 0.047 Uiso 1 1 calc R U . . .
H7B H 0.290213 0.025440 0.627023 0.047 Uiso 1 1 calc R U . . .
C1 C 0.9488(2) 0.7331(2) 0.2298(2) 0.0329(4) Uani 1 1 d . . . . .
C2 C 0.7986(2) 0.71553(19) 0.1836(2) 0.0300(4) Uani 1 1 d . . . . .
C3 C 0.7692(2) 0.8305(2) 0.0561(2) 0.0354(4) Uani 1 1 d . . . . .
H3 H 0.839633 0.916126 0.001949 0.043 Uiso 1 1 calc R U . . .
C4 C 0.6338(2) 0.8158(2) 0.0108(2) 0.0355(4) Uani 1 1 d . . . . .
H4 H 0.611797 0.891986 -0.074307 0.043 Uiso 1 1 calc R U . . .
C5 C 0.5589(2) 0.57880(19) 0.21431(19) 0.0278(3) Uani 1 1 d . . . . .
C6 C 0.6921(2) 0.58833(19) 0.26451(19) 0.0291(3) Uani 1 1 d . . . . .
H6 H 0.710462 0.511260 0.350759 0.035 Uiso 1 1 calc R U . . .
C7 C 0.4390(2) 0.44707(19) 0.28621(19) 0.0274(3) Uani 1 1 d . . . . .
C8 C 0.2181(2) 0.3415(2) 0.2762(2) 0.0313(4) Uani 1 1 d . . . . .
C9 C 0.3526(2) 0.2167(2) 0.46662(19) 0.0307(4) Uani 1 1 d . . . . .
O6 O 0.1550(2) -0.15764(17) 0.76150(19) 0.0567(5) Uani 1 1 d . . . . .
O7 O 0.3544(2) -0.2095(2) 0.87020(18) 0.0523(4) Uani 1 1 d . . . . .
O8 O 0.1577(3) -0.37571(18) 0.9399(2) 0.0603(5) Uani 1 1 d . . . . .
N8 N 0.2235(2) -0.24865(18) 0.85905(18) 0.0359(4) Uani 1 1 d . . . . .
H2 H 0.449(4) 0.686(3) 0.052(3) 0.054(7) Uiso 1 1 d . . . . .
H5A H 0.165(4) 0.144(3) 0.438(3) 0.051(7) Uiso 1 1 d . . . . .

loop_
_atom_site_aniso_label
_atom_site_aniso_U_11
_atom_site_aniso_U_22
_atom_site_aniso_U_33
_atom_site_aniso_U_23
_atom_site_aniso_U_13
_atom_site_aniso_U_12
O1 0.0369(7) 0.0574(9) 0.0383(7) -0.0004(7) -0.0115(6) -0.0171(6)
O2 0.0506(10) 0.0555(10) 0.1089(16) -0.0423(11) 0.0129(10) -0.0215(8)
O3 0.0536(9) 0.0339(7) 0.0652(10) -0.0063(7) -0.0356(8) -0.0100(6)
N1 0.0344(8) 0.0369(8) 0.0386(8) -0.0085(7) -0.0135(7) -0.0121(6)
O4 0.0535(9) 0.0536(9) 0.0511(9) 0.0017(7) -0.0220(7) -0.0339(7)
O5 0.0365(7) 0.0392(7) 0.0446(8) -0.0035(6) -0.0205(6) -0.0142(5)
N2 0.0328(7) 0.0304(7) 0.0310(8) -0.0055(6) -0.0141(6) -0.0081(6)
N3 0.0319(7) 0.0310(7) 0.0351(8) -0.0064(6) -0.0144(6) -0.0098(6)
N4 0.0297(7) 0.0291(7) 0.0311(7) -0.0058(6) -0.0108(6) -0.0104(6)
N5 0.0392(8) 0.0339(8) 0.0354(8) -0.0041(6) -0.0130(6) -0.0202(6)
N6 0.0415(9) 0.0443(9) 0.0432(9) -0.0087(7) -0.0205(7) -0.0174(7)
N7 0.0426(9) 0.0327(8) 0.0383(8) -0.0001(7) -0.0175(7) -0.0161(7)
C1 0.0302(8) 0.0306(8) 0.0367(9) -0.0088(7) -0.0093(7) -0.0100(7)
C2 0.0295(8) 0.0280(8) 0.0322(9) -0.0096(7) -0.0084(7) -0.0071(6)
C3 0.0374(9) 0.0290(8) 0.0342(9) -0.0027(7) -0.0094(7) -0.0146(7)
C4 0.0416(10) 0.0293(8) 0.0306(9) -0.0004(7) -0.0138(7) -0.0111(7)
C5 0.0287(8) 0.0257(8) 0.0278(8) -0.0065(6) -0.0091(6) -0.0063(6)
C6 0.0298(8) 0.0264(8) 0.0291(8) -0.0055(7) -0.0099(7) -0.0076(6)
C7 0.0271(8) 0.0267(8) 0.0292(8) -0.0090(7) -0.0090(6) -0.0068(6)
C8 0.0296(8) 0.0334(9) 0.0325(9) -0.0114(7) -0.0087(7) -0.0095(7)
C9 0.0308(8) 0.0295(8) 0.0300(9) -0.0079(7) -0.0078(7) -0.0085(6)
O6 0.0559(9) 0.0411(8) 0.0650(10) 0.0131(7) -0.0400(8) -0.0231(7)
O7 0.0421(8) 0.0672(10) 0.0541(9) -0.0166(8) -0.0256(7) -0.0119(7)
O8 0.0850(12) 0.0374(8) 0.0559(10) 0.0066(7) -0.0387(9) -0.0222(8)
N8 0.0364(8) 0.0335(8) 0.0382(8) -0.0074(7) -0.0175(7) -0.0057(6)

loop_
_atom_type_symbol
_atom_type_description
_atom_type_scat_dispersion_real
_atom_type_scat_dispersion_imag
_atom_type_scat_source
C C 0.0181 0.0091 'International Tables Vol C Tables 4.2.6.8 and 6.1.1.4'
H H 0.0000 0.0000 'International Tables Vol C Tables 4.2.6.8 and 6.1.1.4'
N N 0.0311 0.0180 'International Tables Vol C Tables 4.2.6.8 and 6.1.1.4'
O O 0.0492 0.0322 'International Tables Vol C Tables 4.2.6.8 and 6.1.1.4'

loop_
_geom_angle_atom_site_label_1
_geom_angle_atom_site_label_2
_geom_angle_atom_site_label_3
_geom_angle
_geom_angle_site_symmetry_1
_geom_angle_site_symmetry_3
O1 N1 O3 120.07(18) . .
O2 N1 O1 119.85(17) . .
O2 N1 O3 120.08(17) . .
C1 O5 H5 109.5 . .
C4 N2 C5 122.66(15) . .
C4 N2 H2 115.9(17) . .
C5 N2 H2 121.5(17) . .
C7 N3 C8 115.29(15) . .
C7 N4 C9 114.31(15) . .
C8 N5 C9 120.27(15) . .
C8 N5 H5A 119.4(19) . .
C9 N5 H5A 120.2(19) . .
H6A N6 H6B 120.0 . .
C8 N6 H6A 120.0 . .
C8 N6 H6B 120.0 . .
H7A N7 H7B 120.0 . .
C9 N7 H7A 120.0 . .
C9 N7 H7B 120.0 . .
O4 C1 O5 124.61(17) . .
O4 C1 C2 122.38(17) . .
O5 C1 C2 113.01(14) . .
C3 C2 C1 117.93(15) . .
C3 C2 C6 120.28(16) . .
C6 C2 C1 121.78(16) . .
C2 C3 H3 120.6 . .
C4 C3 C2 118.88(16) . .
C4 C3 H3 120.6 . .
N2 C4 C3 119.80(16) . .
N2 C4 H4 120.1 . .
C3 C4 H4 120.1 . .
N2 C5 C6 119.78(15) . .
N2 C5 C7 115.66(15) . .
C6 C5 C7 124.53(15) . .
C2 C6 H6 120.7 . .
C5 C6 C2 118.60(16) . .
C5 C6 H6 120.7 . .
N3 C7 C5 114.15(15) . .
N4 C7 N3 129.12(15) . .
N4 C7 C5 116.73(15) . .
N3 C8 N5 120.18(16) . .
N6 C8 N3 119.65(17) . .
N6 C8 N5 120.17(16) . .
N4 C9 N5 120.77(16) . .
N7 C9 N4 119.75(16) . .
N7 C9 N5 119.48(15) . .
O7 N8 O6 119.49(16) . .
O8 N8 O6 118.04(16) . .
O8 N8 O7 122.47(17) . .

loop_
_geom_bond_atom_site_label_1
_geom_bond_atom_site_label_2
_geom_bond_distance
_geom_bond_site_symmetry_2
O1 N1 1.240(2) .
O2 N1 1.238(2) .
O3 N1 1.252(2) .
O4 C1 1.198(2) .
O5 H5 0.8200 .
O5 C1 1.317(2) .
N2 C4 1.336(2) .
N2 C5 1.345(2) .
N2 H2 0.92(3) .
N3 C7 1.323(2) .
N3 C8 1.336(2) .
N4 C7 1.319(2) .
N4 C9 1.345(2) .
N5 C8 1.358(2) .
N5 C9 1.359(2) .
N5 H5A 0.84(3) .
N6 H6A 0.8600 .
N6 H6B 0.8600 .
N6 C8 1.305(2) .
N7 H7A 0.8600 .
N7 H7B 0.8600 .
N7 C9 1.301(2) .
C1 C2 1.506(2) .
C2 C3 1.385(3) .
C2 C6 1.389(2) .
C3 H3 0.9300 .
C3 C4 1.377(3) .
C4 H4 0.9300 .
C5 C6 1.377(2) .
C5 C7 1.488(2) .
C6 H6 0.9300 .
O6 N8 1.252(2) .
O7 N8 1.237(2) .
O8 N8 1.233(2) .

loop_
_geom_torsion_atom_site_label_1
_geom_torsion_atom_site_label_2
_geom_torsion_atom_site_label_3
_geom_torsion_atom_site_label_4
_geom_torsion
_geom_torsion_site_symmetry_1
_geom_torsion_site_symmetry_2
_geom_torsion_site_symmetry_3
_geom_torsion_site_symmetry_4
O4 C1 C2 C3 -7.6(3) . . . .
O4 C1 C2 C6 172.05(19) . . . .
O5 C1 C2 C3 172.08(17) . . . .
O5 C1 C2 C6 -8.3(2) . . . .
N2 C5 C6 C2 -0.2(3) . . . .
N2 C5 C7 N3 -0.3(2) . . . .
N2 C5 C7 N4 179.12(15) . . . .
C1 C2 C3 C4 179.24(17) . . . .
C1 C2 C6 C5 -179.01(16) . . . .
C2 C3 C4 N2 -0.2(3) . . . .
C3 C2 C6 C5 0.6(3) . . . .
C4 N2 C5 C6 -0.5(3) . . . .
C4 N2 C5 C7 -178.58(16) . . . .
C5 N2 C4 C3 0.7(3) . . . .
C6 C2 C3 C4 -0.4(3) . . . .
C6 C5 C7 N3 -178.30(16) . . . .
C6 C5 C7 N4 1.1(3) . . . .
C7 N3 C8 N5 0.1(3) . . . .
C7 N3 C8 N6 -179.14(17) . . . .
C7 N4 C9 N5 1.8(2) . . . .
C7 N4 C9 N7 -178.09(17) . . . .
C7 C5 C6 C2 177.72(15) . . . .
C8 N3 C7 N4 -1.4(3) . . . .
C8 N3 C7 C5 177.94(15) . . . .
C8 N5 C9 N4 -3.0(3) . . . .
C8 N5 C9 N7 176.89(17) . . . .
C9 N4 C7 N3 0.4(3) . . . .
C9 N4 C7 C5 -178.91(15) . . . .
C9 N5 C8 N3 2.0(3) . . . .
C9 N5 C8 N6 -178.76(18) . . . .

_cod_database_fobs_code 1577386
